data_7017837
loop_
_publ_author_name
'Langley, Stuart K.'
'Chilton, Nicholas F.'
'Moubaraki, Boujemaa'
'Murray, Keith S.'

_publ_section_title
;
 Structure and magnetic exchange in heterometallic 3d-3d transition metal
 triethanolamine clusters.
;
_journal_issue 3
_journal_name_full 'Dalton transactions (Cambridge, England : 2003)'
_journal_page_first 1033
_journal_page_last 1046
_journal_paper_doi 10.1039/c1dt11513h
_journal_volume 41
_journal_year 2012
_chemical_formula_sum 'C42.82 H100 B2 Co4 F8 Mn4 N6 O31'
_chemical_formula_weight 1824.08
_space_group_IT_number 14
_symmetry_cell_setting monoclinic
_symmetry_space_group_name_Hall '-P 2ybc'
_symmetry_space_group_name_H-M 'P 1 21/c 1'
_atom_sites_solution_hydrogens geom
_atom_sites_solution_primary direct
_atom_sites_solution_secondary difmap
_audit_creation_date '9 November 2005'
_audit_creation_method SHELXL-97
_cell_angle_alpha 90.00
_cell_angle_beta 111.8490(10)
_cell_angle_gamma 90.00
_cell_formula_units_Z 2
_cell_length_a 11.9188(3)
_cell_length_b 27.5788(6)
_cell_length_c 12.3562(3)
_cell_measurement_reflns_used 8975
_cell_measurement_temperature 123(2)
_cell_measurement_theta_max 26.17
_cell_measurement_theta_min 2.12
_cell_volume 3769.81(16)
_computing_cell_refinement 'Bruker Apex2 V2.0'
_computing_data_collection 'Bruker Apex2 V2.0'
_computing_data_reduction 'Bruker Apex2 V2.0'
_computing_molecular_graphics X-Seed
_computing_publication_material CIFTAB
_computing_structure_refinement 'SHELXL-97 (Sheldrick, 1997)'
_computing_structure_solution 'SHELXS-97 (Sheldrick, 1990)'
_diffrn_ambient_temperature 123(2)
_diffrn_measured_fraction_theta_full 0.996
_diffrn_measured_fraction_theta_max 0.996
_diffrn_measurement_device_type 'APEX X8'
_diffrn_measurement_method 'scans in phi and omega'
_diffrn_radiation_monochromator graphite
_diffrn_radiation_source 'fine-focus sealed tube'
_diffrn_radiation_type MoK\a
_diffrn_radiation_wavelength 0.71073
_diffrn_reflns_av_R_equivalents 0.0710
_diffrn_reflns_av_sigmaI/netI 0.0697
_diffrn_reflns_limit_h_max 14
_diffrn_reflns_limit_h_min -14
_diffrn_reflns_limit_k_max 34
_diffrn_reflns_limit_k_min -34
_diffrn_reflns_limit_l_max 15
_diffrn_reflns_limit_l_min -15
_diffrn_reflns_number 36130
_diffrn_reflns_theta_full 26.37
_diffrn_reflns_theta_max 26.37
_diffrn_reflns_theta_min 1.84
_diffrn_standards_decay_% 0
_diffrn_standards_interval_count 0
_diffrn_standards_interval_time 0
_diffrn_standards_number 0
_exptl_absorpt_coefficient_mu 1.603
_exptl_absorpt_correction_T_max 0.852
_exptl_absorpt_correction_T_min 0.468
_exptl_absorpt_correction_type multi-scan
_exptl_absorpt_process_details SADABS
_exptl_crystal_colour green
_exptl_crystal_density_diffrn 1.603
_exptl_crystal_density_method 'not measured'
_exptl_crystal_description plate
_exptl_crystal_F_000 1865
_exptl_crystal_size_max 0.6
_exptl_crystal_size_mid 0.4
_exptl_crystal_size_min 0.1
_refine_diff_density_max 1.310
_refine_diff_density_min -1.218
_refine_diff_density_rms 0.139
_refine_ls_extinction_method none
_refine_ls_goodness_of_fit_ref 1.033
_refine_ls_hydrogen_treatment mixed
_refine_ls_matrix_type full
_refine_ls_number_parameters 534
_refine_ls_number_reflns 7682
_refine_ls_number_restraints 81
_refine_ls_restrained_S_all 1.045
_refine_ls_R_factor_all 0.1331
_refine_ls_R_factor_gt 0.0787
_refine_ls_shift/su_max 0.001
_refine_ls_shift/su_mean 0.000
_refine_ls_structure_factor_coef Fsqd
_refine_ls_weighting_details 'calc w=1/[\s^2^(Fo^2^)+(0.1196P)^2^+16.8420P] where P=(Fo^2^+2Fc^2^)/3'
_refine_ls_weighting_scheme calc
_refine_ls_wR_factor_gt 0.2042
_refine_ls_wR_factor_ref 0.2436
_reflns_number_gt 4764
_reflns_number_total 7682
_reflns_threshold_expression >2sigma(I)
_cod_data_source_file c1dt11513h.txt
_cod_data_source_block 1
_cod_depositor_comments
;
The following automatic conversions were performed:

'_exptl_absorpt_correction_type' value 'MULTI-SCAN' changed to
'multi-scan' according to
/home/saulius/struct/CIF-dictionaries/cif_core.dic dictionary named
'cif_core.dic' version 2.4.1 from 2010-06-29.

Automatic conversion script
Id: cif_fix_values 1715 2011-07-08 13:25:40Z adriana 
;
_cod_original_sg_symbol_H-M P21/c
_cod_database_code 7017837

loop_
_symmetry_equiv_pos_as_xyz
'x, y, z'
'-x, y+1/2, -z+1/2'
'-x, -y, -z'
'x, -y-1/2, z-1/2'

loop_
_atom_site_label
_atom_site_type_symbol
_atom_site_fract_x
_atom_site_fract_y
_atom_site_fract_z
_atom_site_U_iso_or_equiv
_atom_site_adp_type
_atom_site_occupancy
_atom_site_symmetry_multiplicity
_atom_site_calc_flag
_atom_site_refinement_flags
_atom_site_disorder_assembly
_atom_site_disorder_group
Co1 Co 0.28907(9) 0.16101(4) 0.48146(10) 0.0425(3) Uani 1 1 d . A .
Co3 Co 0.00168(9) 0.13336(4) 0.38060(9) 0.0356(3) Uani 1 1 d . . .
Mn1 Mn 0.08764(9) -0.02933(4) 0.58635(9) 0.0306(3) Uani 1 1 d . . .
Mn2 Mn 0.17916(9) 0.06121(4) 0.53712(9) 0.0331(3) Uani 1 1 d . . .
O1 O 0.2014(5) -0.0156(2) 0.7448(4) 0.0422(13) Uani 1 1 d . A .
O2 O 0.2221(4) -0.0039(2) 0.5217(4) 0.0363(12) Uani 1 1 d . A .
O3 O 0.0401(4) 0.03622(18) 0.5613(4) 0.0290(11) Uani 1 1 d . . .
O4 O 0.2750(5) 0.0575(2) 0.7225(5) 0.0454(14) Uani 1 1 d . . .
O5 O 0.0504(4) 0.07046(19) 0.3525(4) 0.0351(12) Uani 1 1 d . . .
O6 O 0.1189(4) 0.12691(19) 0.5360(4) 0.0350(12) Uani 1 1 d . A .
O7 O -0.1269(4) 0.09792(18) 0.3991(4) 0.0338(11) Uani 1 1 d . . .
O8 O 0.3075(5) 0.0891(2) 0.5019(5) 0.0458(14) Uani 1 1 d . . .
O9 O 0.1254(5) 0.1694(2) 0.3580(5) 0.0419(13) Uani 1 1 d . A .
O11 O 0.2951(6) 0.2069(3) 0.6119(7) 0.073(3) Uani 1 1 d D . .
O12 O 0.3745(5) 0.1915(2) 0.3801(6) 0.0545(16) Uani 1 1 d . . .
N1 N -0.0639(6) 0.1886(3) 0.4389(6) 0.0470(17) Uani 1 1 d . A .
H1 H -0.0628 0.2156 0.3969 0.056 Uiso 1 1 calc R . .
N2 N -0.0846(6) 0.1403(3) 0.2135(6) 0.0490(18) Uani 0.410(19) 1 d PD A 1
N3 N 0.4829(6) 0.1552(3) 0.6014(7) 0.059(2) Uani 1 1 d . . .
C1 C 0.2669(8) 0.0223(4) 0.7816(7) 0.049(2) Uani 1 1 d . A .
C2 C 0.3408(11) 0.0229(4) 0.9124(8) 0.084(4) Uani 1 1 d . . .
H2A H 0.4008 0.0480 0.9298 0.127 Uiso 1 1 calc R A .
H2B H 0.3797 -0.0079 0.9358 0.127 Uiso 1 1 calc R . .
H2C H 0.2883 0.0290 0.9539 0.127 Uiso 1 1 calc R . .
C3 C 0.2343(9) -0.0201(3) 0.4164(8) 0.054(2) Uani 1 1 d . . .
H3A H 0.1594 -0.0341 0.3658 0.081 Uiso 1 1 calc R A .
H3B H 0.2973 -0.0439 0.4348 0.081 Uiso 1 1 calc R . .
H3C H 0.2542 0.0070 0.3781 0.081 Uiso 1 1 calc R . .
C4 C -0.1914(8) 0.1759(3) 0.4195(10) 0.067(3) Uani 1 1 d . . .
H4A H -0.2423 0.1813 0.3384 0.081 Uiso 1 1 calc RD A .
H4B H -0.2205 0.1963 0.4674 0.081 Uiso 1 1 calc R . .
C5 C -0.1973(7) 0.1238(3) 0.4505(9) 0.051(2) Uani 1 1 d . A .
H5A H -0.1647 0.1196 0.5345 0.062 Uiso 1 1 calc R . .
H5B H -0.2802 0.1124 0.4200 0.062 Uiso 1 1 calc R . .
C6 C 0.0169(7) 0.1962(3) 0.5632(8) 0.049(2) Uani 1 1 d . . .
H6A H -0.0296 0.2094 0.6063 0.058 Uiso 1 1 calc R A .
H6B H 0.0796 0.2194 0.5673 0.058 Uiso 1 1 calc R . .
C7 C 0.0737(7) 0.1490(3) 0.6172(6) 0.0408(19) Uani 1 1 d . A .
H7A H 0.1391 0.1547 0.6914 0.049 Uiso 1 1 calc R . .
H7B H 0.0142 0.1281 0.6300 0.049 Uiso 1 1 calc R . .
C8 C -0.0620(8) 0.0945(3) 0.1575(6) 0.050(2) Uani 1 1 d . . .
H8A H -0.0538 0.1024 0.0843 0.060 Uiso 1 1 calc R A 1
H8B H -0.1304 0.0727 0.1409 0.060 Uiso 1 1 calc R A 1
C9 C 0.0528(8) 0.0693(3) 0.2382(6) 0.046(2) Uani 1 1 d . A .
H9A H 0.0550 0.0360 0.2134 0.056 Uiso 1 1 calc R . .
H9B H 0.1238 0.0860 0.2367 0.056 Uiso 1 1 calc R . .
C10 C -0.0357(8) 0.1850(4) 0.1793(8) 0.056(2) Uani 1 1 d . . .
H10A H -0.0690 0.2136 0.2020 0.067 Uiso 1 1 calc R A 1
H10B H -0.0572 0.1857 0.0954 0.067 Uiso 1 1 calc R A 1
C11 C 0.0995(8) 0.1840(4) 0.2405(7) 0.053(2) Uani 1 1 d . A .
H11A H 0.1349 0.1613 0.2023 0.063 Uiso 1 1 calc R . .
H11B H 0.1329 0.2159 0.2387 0.063 Uiso 1 1 calc R . .
C14 C 0.4989(9) 0.1052(5) 0.6445(10) 0.079(4) Uani 1 1 d . A .
H14A H 0.4723 0.1025 0.7096 0.094 Uiso 1 1 calc R . .
H14B H 0.5839 0.0966 0.6722 0.094 Uiso 1 1 calc R . .
C15 C 0.4284(8) 0.0710(4) 0.5508(10) 0.068(3) Uani 1 1 d . A .
H15A H 0.4632 0.0691 0.4914 0.082 Uiso 1 1 calc R . .
H15B H 0.4291 0.0388 0.5828 0.082 Uiso 1 1 calc R . .
C16 C 0.5583(8) 0.1656(4) 0.5311(10) 0.071(3) Uani 1 1 d . A .
H16A H 0.6382 0.1761 0.5818 0.085 Uiso 1 1 calc R . .
H16B H 0.5670 0.1364 0.4911 0.085 Uiso 1 1 calc R . .
C17 C 0.4991(8) 0.2039(4) 0.4449(10) 0.067(3) Uani 1 1 d . A .
H17A H 0.5032 0.2345 0.4849 0.081 Uiso 1 1 calc R . .
H17B H 0.5413 0.2077 0.3918 0.081 Uiso 1 1 calc R . .
C18 C 0.5061(9) 0.1901(5) 0.6969(10) 0.084(4) Uani 1 1 d . A .
H18A H 0.5292 0.2213 0.6751 0.100 Uiso 1 1 calc R . .
H18B H 0.5711 0.1786 0.7662 0.100 Uiso 1 1 calc R . .
C19 C 0.3919(10) 0.1950(6) 0.7198(10) 0.096(5) Uani 1 1 d . A .
H19A H 0.3743 0.1647 0.7504 0.116 Uiso 1 1 calc R . .
H19B H 0.4008 0.2203 0.7769 0.116 Uiso 1 1 calc R . .
H5 H 0.297(14) 0.233(5) 0.592(14) 0.116 Uiso 1 1 d . . .
F1S F -0.0347(7) 0.2887(3) 0.3612(12) 0.168(5) Uani 1 1 d . . .
F2S F -0.2190(8) 0.2693(3) 0.2501(16) 0.219(8) Uani 1 1 d . . .
F3S F -0.1494(9) 0.3389(4) 0.2311(8) 0.145(4) Uani 1 1 d . . .
F4S F -0.1964(11) 0.3243(8) 0.3746(10) 0.237(9) Uani 1 1 d . . .
O1S O 0.3368(11) 0.3010(3) 0.6600(10) 0.070(4) Uani 0.50 1 d PD B 6
O2S O 0.2485(12) 0.3190(5) 0.4565(9) 0.083(5) Uani 0.50 1 d PD B 6
O3S O 0.499(2) 0.3639(8) 0.692(3) 0.182(11) Uani 0.50 1 d PDU C 5
O4S O 0.5003(13) 0.4472(5) 0.7446(13) 0.077(4) Uani 0.50 1 d PD C 5
O7S O 0.1103(18) 0.4389(8) 0.4923(15) 0.116(7) Uani 0.50 1 d PD D 4
H7S H 0.1140 0.4682 0.4946 0.139 Uiso 0.50 1 d P E 4
O8S O -0.237(4) 0.4631(15) 0.372(4) 0.230(16) Uani 0.50 1 d PDU F 3
H8S H -0.2574 0.4407 0.3965 0.276 Uiso 0.50 1 d P G 3
C1S C 0.2856(16) 0.3216(5) 0.5653(9) 0.057(5) Uani 0.50 1 d PDU B 6
C2S C 0.2929(14) 0.3739(4) 0.5961(11) 0.044(4) Uani 0.50 1 d PD B 6
H2S1 H 0.3355 0.3776 0.6786 0.067 Uiso 0.50 1 calc PR B 6
H2S2 H 0.2127 0.3869 0.5746 0.067 Uiso 0.50 1 calc PR B 6
H2S3 H 0.3350 0.3910 0.5551 0.067 Uiso 0.50 1 calc PR B 6
C3S C 0.4899(14) 0.4017(5) 0.7425(15) 0.047(4) Uani 0.50 1 d PDU C 5
C4S C 0.386(2) 0.3940(11) 0.779(3) 0.116(10) Uani 0.50 1 d PDU C 5
H4S1 H 0.3376 0.3737 0.7264 0.173 Uiso 0.50 1 d P H 5
H4S2 H 0.3526 0.4271 0.7731 0.173 Uiso 0.50 1 d P I 5
H4S3 H 0.4188 0.3846 0.8566 0.173 Uiso 0.50 1 d P J 5
C7S C 0.036(2) 0.4257(8) 0.3788(16) 0.085(8) Uani 0.50 1 d PD D 4
H7S1 H -0.0460 0.4347 0.3650 0.127 Uiso 0.50 1 calc PR D 4
H7S2 H 0.0405 0.3912 0.3698 0.127 Uiso 0.50 1 calc PR D 4
H7S3 H 0.0625 0.4420 0.3239 0.127 Uiso 0.50 1 calc PR D 4
C8S C -0.108(4) 0.477(2) 0.430(5) 0.21(2) Uani 0.50 1 d PDU F 3
H8C H -0.0747 0.4648 0.5062 0.315 Uiso 0.50 1 d P K 3
H8D H -0.0904 0.5074 0.4176 0.315 Uiso 0.50 1 d P L 3
H8E H -0.0598 0.4550 0.3873 0.315 Uiso 0.50 1 d P M 3
B1S B -0.1464(12) 0.3062(6) 0.3071(14) 0.077(4) Uani 1 1 d . . .
O1W O 0.3384(18) 0.3022(7) 0.5471(18) 0.099(6) Uani 0.50 1 d PU N 11
C12 C -0.2147(9) 0.1554(6) 0.1780(11) 0.092(11) Uani 0.410(19) 1 d PDU A 1
H12A H -0.2156 0.1888 0.2026 0.110 Uiso 0.410(19) 1 calc PRD A 1
H12B H -0.2505 0.1359 0.2220 0.110 Uiso 0.410(19) 1 calc PRD A 1
O13 O -0.413(2) 0.1662(10) 0.028(2) 0.099(9) Uani 0.410(19) 1 d P A 1
H13 H -0.4238 0.1662 0.0899 0.119 Uiso 0.410(19) 1 calc PRD A 1
C13 C -0.299(2) 0.1521(14) 0.0472(16) 0.096(12) Uani 0.410(19) 1 d PD A 1
H13A H -0.2662 0.1725 0.0018 0.115 Uiso 0.410(19) 1 calc PR A 1
H13B H -0.2995 0.1190 0.0208 0.115 Uiso 0.410(19) 1 calc PR A 1
O9S O -0.3362(11) 0.1340(6) 0.1248(13) 0.091(6) Uani 0.590(19) 1 d PDU A 2
H9S H -0.3880 0.1298 0.1527 0.109 Uiso 0.590(19) 1 calc PRD A 2
C9S C -0.394(3) 0.1383(14) -0.0025(15) 0.132(10) Uani 0.590(19) 1 d PDU A 2
H9S1 H -0.4765 0.1486 -0.0230 0.197 Uiso 0.590(19) 1 calc PR A 2
H9S2 H -0.3927 0.1074 -0.0378 0.197 Uiso 0.590(19) 1 calc PR A 2
H9S3 H -0.3514 0.1617 -0.0301 0.197 Uiso 0.590(19) 1 calc PR A 2
N2A N -0.0846(6) 0.1403(3) 0.2135(6) 0.0490(18) Uani 0.590(19) 1 d P A 2
H2A1 H -0.1652 0.1438 0.1974 0.059 Uiso 0.590(19) 1 calc PR A 2

loop_
_atom_site_aniso_label
_atom_site_aniso_U_11
_atom_site_aniso_U_22
_atom_site_aniso_U_33
_atom_site_aniso_U_23
_atom_site_aniso_U_13
_atom_site_aniso_U_12
Co1 0.0262(5) 0.0558(8) 0.0448(6) -0.0034(5) 0.0124(5) 0.0044(5)
Co3 0.0255(5) 0.0472(7) 0.0304(5) 0.0029(4) 0.0062(4) 0.0046(4)
Mn1 0.0212(5) 0.0455(7) 0.0210(5) 0.0017(4) 0.0033(4) 0.0075(5)
Mn2 0.0199(5) 0.0491(7) 0.0290(6) 0.0019(5) 0.0075(4) 0.0079(5)
O1 0.034(3) 0.055(4) 0.027(3) 0.001(2) 0.000(2) 0.004(3)
O2 0.024(3) 0.048(3) 0.039(3) 0.002(2) 0.014(2) 0.008(2)
O3 0.022(2) 0.043(3) 0.023(2) 0.001(2) 0.0086(19) 0.009(2)
O4 0.035(3) 0.057(4) 0.035(3) -0.002(3) 0.002(2) 0.000(3)
O5 0.033(3) 0.051(3) 0.023(2) -0.003(2) 0.011(2) 0.006(2)
O6 0.030(3) 0.045(3) 0.030(3) -0.003(2) 0.011(2) 0.006(2)
O7 0.020(2) 0.039(3) 0.039(3) -0.001(2) 0.007(2) 0.003(2)
O8 0.026(3) 0.054(4) 0.058(4) 0.009(3) 0.016(3) 0.011(2)
O9 0.030(3) 0.058(4) 0.037(3) 0.006(2) 0.012(2) 0.000(2)
O11 0.041(4) 0.103(7) 0.079(5) -0.042(5) 0.026(4) -0.012(4)
O12 0.029(3) 0.071(4) 0.065(4) 0.004(3) 0.019(3) -0.003(3)
N1 0.030(3) 0.048(4) 0.060(5) -0.001(3) 0.014(3) 0.008(3)
N2 0.041(4) 0.063(5) 0.038(4) 0.013(3) 0.008(3) 0.005(3)
N3 0.022(3) 0.085(6) 0.064(5) 0.003(4) 0.008(3) -0.002(4)
C1 0.042(5) 0.066(6) 0.026(4) 0.004(4) -0.001(3) 0.010(4)
C2 0.089(8) 0.095(9) 0.034(5) 0.002(5) -0.019(5) -0.013(7)
C3 0.068(6) 0.061(6) 0.050(5) 0.004(4) 0.041(5) 0.018(5)
C4 0.026(4) 0.047(6) 0.129(10) -0.006(6) 0.029(5) 0.007(4)
C5 0.024(4) 0.050(6) 0.082(7) -0.009(4) 0.021(4) 0.007(4)
C6 0.034(4) 0.060(6) 0.058(5) -0.012(4) 0.025(4) 0.006(4)
C7 0.033(4) 0.061(6) 0.030(4) -0.008(4) 0.013(3) 0.007(4)
C8 0.056(5) 0.074(6) 0.019(4) 0.005(4) 0.012(4) -0.008(5)
C9 0.057(5) 0.063(6) 0.024(4) 0.002(4) 0.021(4) -0.001(4)
C10 0.046(5) 0.072(7) 0.040(5) 0.022(4) 0.005(4) 0.000(5)
C11 0.059(6) 0.057(6) 0.041(5) 0.007(4) 0.017(4) -0.004(5)
C14 0.036(5) 0.113(10) 0.077(8) 0.022(7) 0.009(5) 0.020(6)
C15 0.034(5) 0.077(8) 0.102(9) 0.025(6) 0.034(5) 0.017(5)
C16 0.032(5) 0.099(9) 0.086(8) 0.008(6) 0.028(5) 0.006(5)
C17 0.027(4) 0.067(7) 0.106(9) 0.003(6) 0.021(5) -0.004(4)
C18 0.036(5) 0.138(12) 0.070(7) -0.017(7) 0.012(5) -0.011(6)
C19 0.060(7) 0.173(14) 0.055(7) -0.053(8) 0.020(6) -0.031(8)
F1S 0.053(4) 0.095(6) 0.294(14) 0.060(7) -0.008(6) 0.013(4)
F2S 0.064(5) 0.076(6) 0.44(2) 0.032(9) 0.005(9) 0.020(5)
F3S 0.133(8) 0.181(10) 0.088(6) 0.052(6) 0.003(5) -0.043(7)
F4S 0.120(9) 0.49(3) 0.092(8) -0.040(11) 0.034(7) 0.042(12)
O1S 0.061(9) 0.105(12) 0.053(8) 0.012(8) 0.032(7) 0.022(8)
O2S 0.044(8) 0.150(16) 0.047(8) 0.047(9) 0.009(6) 0.007(8)
O3S 0.182(11) 0.182(11) 0.182(11) 0.0001(10) 0.068(4) -0.0001(10)
O4S 0.060(9) 0.066(10) 0.079(10) 0.013(7) -0.003(7) -0.015(7)
O7S 0.133(17) 0.145(19) 0.100(15) -0.002(13) 0.078(14) -0.028(14)
O8S 0.235(18) 0.235(18) 0.223(18) 0.001(10) 0.088(11) 0.002(10)
C1S 0.046(8) 0.075(10) 0.056(9) 0.005(7) 0.027(7) 0.005(7)
C2S 0.031(8) 0.050(10) 0.034(8) 0.004(7) -0.008(6) -0.013(7)
C3S 0.048(4) 0.047(4) 0.047(4) -0.0002(10) 0.0176(18) 0.0005(10)
C4S 0.116(10) 0.115(10) 0.115(10) 0.0000(10) 0.043(4) 0.0001(10)
C7S 0.105(19) 0.070(16) 0.059(14) 0.010(11) 0.008(13) -0.031(14)
C8S 0.22(2) 0.21(2) 0.21(2) 0.016(10) 0.081(13) -0.006(10)
B1S 0.056(8) 0.094(11) 0.084(10) 0.038(8) 0.031(7) 0.034(8)
O1W 0.086(9) 0.095(9) 0.109(10) -0.003(8) 0.027(7) -0.011(7)
C12 0.095(14) 0.093(13) 0.089(13) 0.008(9) 0.036(9) 0.009(9)
O13 0.077(15) 0.14(2) 0.078(16) -0.001(14) 0.019(12) 0.027(14)
C13 0.024(12) 0.15(3) 0.08(2) 0.02(2) -0.022(13) -0.013(16)
O9S 0.036(7) 0.120(13) 0.098(10) 0.033(9) 0.004(7) 0.000(7)
C9S 0.136(14) 0.142(14) 0.113(11) 0.008(9) 0.041(9) -0.002(10)
N2A 0.041(4) 0.063(5) 0.038(4) 0.013(3) 0.008(3) 0.005(3)

loop_
_atom_type_symbol
_atom_type_description
_atom_type_scat_dispersion_real
_atom_type_scat_dispersion_imag
_atom_type_scat_source
C C 0.0033 0.0016 'International Tables Vol C Tables 4.2.6.8 and 6.1.1.4'
H H 0.0000 0.0000 'International Tables Vol C Tables 4.2.6.8 and 6.1.1.4'
N N 0.0061 0.0033 'International Tables Vol C Tables 4.2.6.8 and 6.1.1.4'
O O 0.0106 0.0060 'International Tables Vol C Tables 4.2.6.8 and 6.1.1.4'
Mn Mn 0.3368 0.7283 'International Tables Vol C Tables 4.2.6.8 and 6.1.1.4'
Co Co 0.3494 0.9721 'International Tables Vol C Tables 4.2.6.8 and 6.1.1.4'
B B 0.0013 0.0007 'International Tables Vol C Tables 4.2.6.8 and 6.1.1.4'
F F 0.0171 0.0103 'International Tables Vol C Tables 4.2.6.8 and 6.1.1.4'

loop_
_geom_angle_atom_site_label_1
_geom_angle_atom_site_label_2
_geom_angle_atom_site_label_3
_geom_angle
_geom_angle_site_symmetry_1
_geom_angle_site_symmetry_3
O9 Co1 O8 104.0(2) . .
O9 Co1 O11 105.7(3) . .
O8 Co1 O11 123.2(3) . .
O9 Co1 O12 93.0(2) . .
O8 Co1 O12 115.1(2) . .
O11 Co1 O12 110.4(3) . .
O9 Co1 N3 172.0(3) . .
O8 Co1 N3 78.9(3) . .
O11 Co1 N3 78.2(3) . .
O12 Co1 N3 79.1(3) . .
O9 Co3 O5 98.4(2) . .
O9 Co3 O7 178.2(2) . .
O5 Co3 O7 82.4(2) . .
O9 Co3 O6 83.0(2) . .
O5 Co3 O6 86.5(2) . .
O7 Co3 O6 98.7(2) . .
O9 Co3 N2 85.7(3) . .
O5 Co3 N2 88.4(3) . .
O7 Co3 N2 92.7(3) . .
O6 Co3 N2 166.8(3) . .
O9 Co3 N1 94.9(3) . .
O5 Co3 N1 164.4(3) . .
O7 Co3 N1 84.6(3) . .
O6 Co3 N1 86.9(3) . .
N2 Co3 N1 100.8(3) . .
O9 Co3 Mn2 92.42(17) . .
O5 Co3 Mn2 47.73(14) . .
O7 Co3 Mn2 89.32(15) . .
O6 Co3 Mn2 38.91(15) . .
N2 Co3 Mn2 135.4(2) . .
N1 Co3 Mn2 123.7(2) . .
O3 Mn1 O3 81.6(2) . 3_556
O3 Mn1 O7 175.6(2) . 3_556
O3 Mn1 O7 94.0(2) 3_556 3_556
O3 Mn1 O1 91.9(2) . .
O3 Mn1 O1 170.9(2) 3_556 .
O7 Mn1 O1 92.4(2) 3_556 .
O3 Mn1 O2 81.2(2) . .
O3 Mn1 O2 96.72(19) 3_556 .
O7 Mn1 O2 99.5(2) 3_556 .
O1 Mn1 O2 88.5(2) . .
O3 Mn1 O5 108.23(19) . 3_556
O3 Mn1 O5 81.56(18) 3_556 3_556
O7 Mn1 O5 70.88(19) 3_556 3_556
O1 Mn1 O5 94.5(2) . 3_556
O2 Mn1 O5 169.9(2) . 3_556
O3 Mn1 Mn1 41.01(14) . 3_556
O3 Mn1 Mn1 40.59(15) 3_556 3_556
O7 Mn1 Mn1 134.64(15) 3_556 3_556
O1 Mn1 Mn1 132.57(18) . 3_556
O2 Mn1 Mn1 88.68(14) . 3_556
O5 Mn1 Mn1 96.22(13) 3_556 3_556
O3 Mn1 Mn2 41.24(14) . .
O3 Mn1 Mn2 96.60(16) 3_556 .
O7 Mn1 Mn2 140.14(15) 3_556 .
O1 Mn1 Mn2 82.41(18) . .
O2 Mn1 Mn2 41.19(14) . .
O5 Mn1 Mn2 148.73(13) 3_556 .
Mn1 Mn1 Mn2 65.27(5) 3_556 .
O3 Mn1 Mn2 90.03(15) . 3_556
O3 Mn1 Mn2 35.97(14) 3_556 3_556
O7 Mn1 Mn2 86.38(14) 3_556 3_556
O1 Mn1 Mn2 138.46(17) . 3_556
O2 Mn1 Mn2 132.67(14) . 3_556
O5 Mn1 Mn2 46.06(12) 3_556 3_556
Mn1 Mn1 Mn2 57.56(4) 3_556 3_556
Mn2 Mn1 Mn2 122.83(4) . 3_556
O2 Mn2 O8 95.2(2) . .
O2 Mn2 O3 87.5(2) . .
O8 Mn2 O3 175.0(2) . .
O2 Mn2 O6 173.3(2) . .
O8 Mn2 O6 87.0(2) . .
O3 Mn2 O6 89.9(2) . .
O2 Mn2 O4 90.3(2) . .
O8 Mn2 O4 96.3(2) . .
O3 Mn2 O4 87.9(2) . .
O6 Mn2 O4 95.8(2) . .
O2 Mn2 O5 96.5(2) . .
O8 Mn2 O5 91.5(2) . .
O3 Mn2 O5 83.99(19) . .
O6 Mn2 O5 77.0(2) . .
O4 Mn2 O5 169.2(2) . .
O2 Mn2 Mn1 48.49(15) . .
O8 Mn2 Mn1 143.08(18) . .
O3 Mn2 Mn1 40.38(14) . .
O6 Mn2 Mn1 129.86(16) . .
O4 Mn2 Mn1 79.97(17) . .
O5 Mn2 Mn1 98.28(14) . .
O2 Mn2 Co3 135.25(16) . .
O8 Mn2 Co3 91.06(17) . .
O3 Mn2 Co3 84.07(14) . .
O6 Mn2 Co3 38.19(14) . .
O4 Mn2 Co3 133.01(17) . .
O5 Mn2 Co3 38.93(13) . .
Mn1 Mn2 Co3 118.45(4) . .
O2 Mn2 Mn1 86.99(15) . 3_556
O8 Mn2 Mn1 140.15(18) . 3_556
O3 Mn2 Mn1 35.60(13) . 3_556
O6 Mn2 Mn1 87.26(15) . 3_556
O4 Mn2 Mn1 123.52(16) . 3_556
O5 Mn2 Mn1 48.87(13) . 3_556
Mn1 Mn2 Mn1 57.17(4) . 3_556
Co3 Mn2 Mn1 61.70(3) . 3_556
C1 O1 Mn1 128.0(5) . .
C3 O2 Mn2 120.5(5) . .
C3 O2 Mn1 125.1(5) . .
Mn2 O2 Mn1 90.32(19) . .
Mn1 O3 Mn1 98.4(2) . 3_556
Mn1 O3 Mn2 98.4(2) . .
Mn1 O3 Mn2 108.4(2) 3_556 .
C1 O4 Mn2 122.6(5) . .
C9 O5 Co3 108.8(5) . .
C9 O5 Mn2 138.5(5) . .
Co3 O5 Mn2 93.3(2) . .
C9 O5 Mn1 125.7(5) . 3_556
Co3 O5 Mn1 94.82(19) . 3_556
Mn2 O5 Mn1 85.07(17) . 3_556
C7 O6 Co3 109.7(4) . .
C7 O6 Mn2 128.4(5) . .
Co3 O6 Mn2 102.9(2) . .
C5 O7 Co3 115.6(5) . .
C5 O7 Mn1 127.7(5) . 3_556
Co3 O7 Mn1 109.5(2) . 3_556
C15 O8 Mn2 122.1(6) . .
C15 O8 Co1 116.5(6) . .
Mn2 O8 Co1 111.7(3) . .
C11 O9 Co3 114.6(5) . .
C11 O9 Co1 126.3(5) . .
Co3 O9 Co1 115.0(3) . .
C19 O11 Co1 111.8(7) . .
C19 O11 H5 114(10) . .
Co1 O11 H5 109(10) . .
C17 O12 Co1 113.5(6) . .
C4 N1 C6 115.3(7) . .
C4 N1 Co3 106.2(5) . .
C6 N1 Co3 107.1(5) . .
C4 N1 H1 109.4 . .
C6 N1 H1 109.4 . .
Co3 N1 H1 109.4 . .
C10 N2 C12 99.0(9) . .
C10 N2 C8 113.9(7) . .
C12 N2 C8 116.0(8) . .
C10 N2 Co3 105.9(5) . .
C12 N2 Co3 114.7(7) . .
C8 N2 Co3 106.9(5) . .
C18 N3 C14 111.4(10) . .
C18 N3 C16 111.7(9) . .
C14 N3 C16 111.5(8) . .
C18 N3 Co1 109.0(6) . .
C14 N3 Co1 105.6(6) . .
C16 N3 Co1 107.3(6) . .
O4 C1 O1 126.9(7) . .
O4 C1 C2 118.3(9) . .
O1 C1 C2 114.8(8) . .
C1 C2 H2A 109.5 . .
C1 C2 H2B 109.5 . .
H2A C2 H2B 109.5 . .
C1 C2 H2C 109.5 . .
H2A C2 H2C 109.5 . .
H2B C2 H2C 109.5 . .
O2 C3 H3A 109.5 . .
O2 C3 H3B 109.5 . .
H3A C3 H3B 109.5 . .
O2 C3 H3C 109.5 . .
H3A C3 H3C 109.5 . .
H3B C3 H3C 109.5 . .
N1 C4 C5 109.1(7) . .
N1 C4 H4A 109.9 . .
C5 C4 H4A 109.9 . .
N1 C4 H4B 109.9 . .
C5 C4 H4B 109.9 . .
H4A C4 H4B 108.3 . .
O7 C5 C4 106.1(7) . .
O7 C5 H5A 110.5 . .
C4 C5 H5A 110.5 . .
O7 C5 H5B 110.5 . .
C4 C5 H5B 110.5 . .
H5A C5 H5B 108.7 . .
N1 C6 C7 110.2(7) . .
N1 C6 H6A 109.6 . .
C7 C6 H6A 109.6 . .
N1 C6 H6B 109.6 . .
C7 C6 H6B 109.6 . .
H6A C6 H6B 108.1 . .
O6 C7 C6 106.3(6) . .
O6 C7 H7A 110.5 . .
C6 C7 H7A 110.5 . .
O6 C7 H7B 110.5 . .
C6 C7 H7B 110.5 . .
H7A C7 H7B 108.7 . .
N2 C8 C9 110.5(6) . .
N2 C8 H8A 109.5 . .
C9 C8 H8A 109.5 . .
N2 C8 H8B 109.5 . .
C9 C8 H8B 109.5 . .
H8A C8 H8B 108.1 . .
O5 C9 C8 107.0(6) . .
O5 C9 H9A 110.3 . .
C8 C9 H9A 110.3 . .
O5 C9 H9B 110.3 . .
C8 C9 H9B 110.3 . .
H9A C9 H9B 108.6 . .
N2 C10 C11 107.5(7) . .
N2 C10 H10A 110.2 . .
C11 C10 H10A 110.2 . .
N2 C10 H10B 110.2 . .
C11 C10 H10B 110.2 . .
H10A C10 H10B 108.5 . .
O9 C11 C10 107.6(7) . .
O9 C11 H11A 110.2 . .
C10 C11 H11A 110.2 . .
O9 C11 H11B 110.2 . .
C10 C11 H11B 110.2 . .
H11A C11 H11B 108.5 . .
N3 C14 C15 110.8(9) . .
N3 C14 H14A 109.5 . .
C15 C14 H14A 109.5 . .
N3 C14 H14B 109.5 . .
C15 C14 H14B 109.5 . .
H14A C14 H14B 108.1 . .
O8 C15 C14 107.2(9) . .
O8 C15 H15A 110.3 . .
C14 C15 H15A 110.3 . .
O8 C15 H15B 110.3 . .
C14 C15 H15B 110.3 . .
H15A C15 H15B 108.5 . .
C17 C16 N3 109.0(8) . .
C17 C16 H16A 109.9 . .
N3 C16 H16A 109.9 . .
C17 C16 H16B 109.9 . .
N3 C16 H16B 109.9 . .
H16A C16 H16B 108.3 . .
O12 C17 C16 110.3(8) . .
O12 C17 H17A 109.6 . .
C16 C17 H17A 109.6 . .
O12 C17 H17B 109.6 . .
C16 C17 H17B 109.6 . .
H17A C17 H17B 108.1 . .
N3 C18 C19 107.4(8) . .
N3 C18 H18A 110.2 . .
C19 C18 H18A 110.2 . .
N3 C18 H18B 110.2 . .
C19 C18 H18B 110.2 . .
H18A C18 H18B 108.5 . .
O11 C19 C18 108.5(9) . .
O11 C19 H19A 110.0 . .
C18 C19 H19A 110.0 . .
O11 C19 H19B 110.0 . .
C18 C19 H19B 110.0 . .
H19A C19 H19B 108.4 . .
C7S O7S H7S 107.6 . .
C8S O8S H8S 116.7 . .
O1S C1S O2S 147.2(13) . .
O1S C1S C2S 104.1(8) . .
O2S C1S C2S 107.2(9) . .
C1S C2S H4S1 103.7 . .
H2S2 C2S H4S1 102.7 . .
H2S3 C2S H4S1 121.5 . .
O3S C3S O4S 145(2) . .
O3S C3S C4S 105.8(9) . .
O4S C3S C4S 102.9(17) . .
C3S C4S H4S1 104.5 . .
C3S C4S H4S2 101.6 . .
H4S1 C4S H4S2 113.3 . .
C3S C4S H4S3 105.8 . .
H4S1 C4S H4S3 119.6 . .
H4S2 C4S H4S3 109.9 . .
O7S C7S H8E 90.2 . .
H7S2 C7S H8E 130.3 . .
H7S3 C7S H8E 105.5 . .
O8S C8S H8C 111.2 . .
O8S C8S H8D 115.8 . .
H8C C8S H8D 118.1 . .
O8S C8S H8E 104.9 . .
H8C C8S H8E 100.1 . .
H8D C8S H8E 104.1 . .
F3S B1S F4S 107.7(15) . .
F3S B1S F1S 111.6(12) . .
F4S B1S F1S 115.4(15) . .
F3S B1S F2S 107.9(15) . .
F4S B1S F2S 105.5(14) . .
F1S B1S F2S 108.3(13) . .
N2 C12 C13 118.8(13) . .
N2 C12 H12A 107.6 . .
C13 C12 H12A 107.6 . .
N2 C12 H12B 107.6 . .
C13 C12 H12B 107.6 . .
H12A C12 H12B 107.1 . .
O13 C13 C12 113(2) . .
O13 C13 H13A 109.1 . .
C12 C13 H13A 109.1 . .
O13 C13 H13B 109.1 . .
C12 C13 H13B 109.1 . .
H13A C13 H13B 107.8 . .
C9S O9S H9S 109.5 . .
O9S C9S H9S1 109.5 . .
O9S C9S H9S2 109.5 . .
H9S1 C9S H9S2 109.5 . .
O9S C9S H9S3 109.5 . .
H9S1 C9S H9S3 109.5 . .
H9S2 C9S H9S3 109.5 . .

loop_
_geom_bond_atom_site_label_1
_geom_bond_atom_site_label_2
_geom_bond_distance
_geom_bond_site_symmetry_2
Co1 O9 1.993(5) .
Co1 O8 2.001(6) .
Co1 O11 2.030(7) .
Co1 O12 2.065(6) .
Co1 N3 2.238(7) .
Co3 O9 1.883(5) .
Co3 O5 1.902(5) .
Co3 O7 1.902(5) .
Co3 O6 1.916(5) .
Co3 N2 1.943(7) .
Co3 N1 1.968(7) .
Co3 Mn2 3.0213(15) .
Mn1 O3 1.886(5) .
Mn1 O3 1.901(5) 3_556
Mn1 O7 1.941(5) 3_556
Mn1 O1 1.959(5) .
Mn1 O2 2.156(5) .
Mn1 O5 2.343(5) 3_556
Mn1 Mn1 2.867(2) 3_556
Mn1 Mn2 2.8792(17) .
Mn1 Mn2 3.0987(15) 3_556
Mn2 O2 1.896(5) .
Mn2 O8 1.902(5) .
Mn2 O3 1.919(5) .
Mn2 O6 1.947(5) .
Mn2 O4 2.149(5) .
Mn2 O5 2.240(5) .
Mn2 Mn1 3.0987(15) 3_556
O1 C1 1.283(11) .
O2 C3 1.433(9) .
O3 Mn1 1.901(5) 3_556
O4 C1 1.239(10) .
O5 C9 1.425(8) .
O5 Mn1 2.343(5) 3_556
O6 C7 1.439(8) .
O7 C5 1.418(9) .
O7 Mn1 1.941(5) 3_556
O8 C15 1.429(10) .
O9 C11 1.425(9) .
O11 C19 1.440(15) .
O11 H5 0.77(15) .
O12 C17 1.442(10) .
N1 C4 1.489(10) .
N1 C6 1.493(11) .
N1 H1 0.9100 .
N2 C10 1.490(11) .
N2 C12 1.505(5) .
N2 C8 1.513(12) .
N3 C18 1.466(14) .
N3 C14 1.467(14) .
N3 C16 1.492(12) .
C1 C2 1.527(11) .
C2 H2A 0.9600 .
C2 H2B 0.9600 .
C2 H2C 0.9600 .
C3 H3A 0.9600 .
C3 H3B 0.9600 .
C3 H3C 0.9600 .
C4 C5 1.496(13) .
C4 H4A 0.9700 .
C4 H4B 0.9700 .
C5 H5A 0.9700 .
C5 H5B 0.9700 .
C6 C7 1.505(12) .
C6 H6A 0.9700 .
C6 H6B 0.9700 .
C7 H7A 0.9700 .
C7 H7B 0.9700 .
C8 C9 1.528(12) .
C8 H8A 0.9700 .
C8 H8B 0.9700 .
C9 H9A 0.9700 .
C9 H9B 0.9700 .
C10 C11 1.504(12) .
C10 H10A 0.9700 .
C10 H10B 0.9700 .
C11 H11A 0.9700 .
C11 H11B 0.9700 .
C14 C15 1.487(16) .
C14 H14A 0.9700 .
C14 H14B 0.9700 .
C15 H15A 0.9700 .
C15 H15B 0.9700 .
C16 C17 1.481(14) .
C16 H16A 0.9700 .
C16 H16B 0.9700 .
C17 H17A 0.9700 .
C17 H17B 0.9700 .
C18 C19 1.496(14) .
C18 H18A 0.9700 .
C18 H18B 0.9700 .
C19 H19A 0.9700 .
C19 H19B 0.9700 .
F1S B1S 1.337(14) .
F2S B1S 1.35(2) .
F3S B1S 1.292(15) .
F4S B1S 1.293(18) .
O1S C1S 1.239(9) .
O2S C1S 1.251(9) .
O3S C3S 1.237(10) .
O4S C3S 1.261(9) .
O7S C7S 1.400(10) .
O7S H7S 0.8082 .
O8S C8S 1.480(10) .
O8S H8S 0.7678 .
C1S C2S 1.485(9) .
C2S H2S1 0.9600 .
C2S H2S2 0.9600 .
C2S H2S3 0.9600 .
C3S C4S 1.486(4) .
C4S H4S1 0.8876 .
C4S H4S2 0.9881 .
C4S H4S3 0.9262 .
C7S H7S1 0.9600 .
C7S H7S2 0.9600 .
C7S H7S3 0.9600 .
C8S H8C 0.9437 .
C8S H8D 0.8839 .
C8S H8E 1.0973 .
C12 C13 1.555(10) .
C12 H12A 0.9700 .
C12 H12B 0.9700 .
O13 C13 1.35(4) .
O13 H13 0.8200 .
C13 H13A 0.9700 .
C13 H13B 0.9700 .
O9S C9S 1.469(10) .
O9S H9S 0.8200 .
C9S H9S1 0.9600 .
C9S H9S2 0.9600 .
C9S H9S3 0.9600 .
